data_2020927
loop_
_publ_author_name
'Smith, Graham'

_publ_section_title
;
 Two-dimensional coordination polymeric structures in the sodium,
 potassium and rubidium complex salts with (4-fluorophenoxy)acetic acid
;
_journal_coeditor_code CU3118
_journal_issue 11
_journal_name_full 'Acta Crystallographica Section C'
_journal_page_first 979
_journal_page_last 983
_journal_paper_doi 10.1107/S2053229617014103
_journal_volume 73
_journal_year 2017
_chemical_formula_iupac '[Na (C8 H6 F O3) (H2 O)2]'
_chemical_formula_moiety 'C8 H10 F Na O5'
_chemical_formula_sum 'C8 H10 F Na O5'
_chemical_formula_weight 228.15
_chemical_name_common 'sodium (4-fluorophenoxy)acetate dihydrate'
_chemical_name_systematic
Poly[\m-aqua-aqua-\m-[2-(4-fluorophenoxy)acetato]-\k^3^<i>O</i>^1^,<i>O</i>^2^:<i>O</i>^1'^-sodium]
_space_group_IT_number 14
_symmetry_cell_setting monoclinic
_symmetry_space_group_name_Hall '-P 2yn'
_symmetry_space_group_name_H-M 'P 1 21/n 1'
_atom_sites_solution_hydrogens geom
_atom_sites_solution_primary direct
_atom_sites_solution_secondary difmap
_audit_creation_method SHELXL-97
_cell_angle_alpha 90.00
_cell_angle_beta 92.540(7)
_cell_angle_gamma 90.00
_cell_formula_units_Z 4
_cell_length_a 5.4784(5)
_cell_length_b 5.9139(6)
_cell_length_c 30.379(3)
_cell_measurement_reflns_used 797
_cell_measurement_temperature 200.0(10)
_cell_measurement_theta_max 25.39
_cell_measurement_theta_min 3.52
_cell_volume 983.27(17)
_computing_cell_refinement
;
CrysAlis PRO (Rigaku OD, 2014)
;
_computing_data_collection
;
CrysAlis PRO (Rigaku OD, 2014)
;
_computing_data_reduction
;
CrysAlis PRO (Rigaku OD, 2014)
;
_computing_molecular_graphics
;
PLATON (Spek, 2009)
;
_computing_publication_material
;
PLATON (Spek, 2009)
;
_computing_structure_refinement
;
SHELXL97 (Sheldrick, 2008) within WinGX (Farrugia, 2012)
;
_computing_structure_solution
;
SIR92 (Altomare <i>et al.</i>, 1993)
;
_diffrn_ambient_temperature 200.0(10)
_diffrn_detector_area_resol_mean 16.077
_diffrn_measured_fraction_theta_full 0.998
_diffrn_measured_fraction_theta_max 0.998
_diffrn_measurement_device_type 'Oxford Diffraction Gemini-S CCD-detector'
_diffrn_measurement_method '\w scans'
_diffrn_radiation_monochromator graphite
_diffrn_radiation_source 'Enhance (Mo) X-ray source'
_diffrn_radiation_type MoK\a
_diffrn_radiation_wavelength 0.71073
_diffrn_reflns_av_R_equivalents 0.0341
_diffrn_reflns_av_sigmaI/netI 0.0637
_diffrn_reflns_limit_h_max 6
_diffrn_reflns_limit_h_min -3
_diffrn_reflns_limit_k_max 7
_diffrn_reflns_limit_k_min -5
_diffrn_reflns_limit_l_max 29
_diffrn_reflns_limit_l_min -37
_diffrn_reflns_number 3173
_diffrn_reflns_theta_full 26.00
_diffrn_reflns_theta_max 26.00
_diffrn_reflns_theta_min 3.51
_diffrn_standards_number 0
_exptl_absorpt_coefficient_mu 0.174
_exptl_absorpt_correction_T_max 0.990
_exptl_absorpt_correction_T_min 0.883
_exptl_absorpt_correction_type multi-scan
_exptl_absorpt_process_details
;
(CrysAlis PRO; Rigaku OD, 2014)
;
_exptl_crystal_colour colourless
_exptl_crystal_density_diffrn 1.541
_exptl_crystal_density_method 'not measured'
_exptl_crystal_description plate
_exptl_crystal_F_000 472
_exptl_crystal_size_max 0.30
_exptl_crystal_size_mid 0.30
_exptl_crystal_size_min 0.03
_refine_diff_density_max 0.261
_refine_diff_density_min -0.302
_refine_ls_extinction_method none
_refine_ls_goodness_of_fit_ref 1.087
_refine_ls_hydrogen_treatment constr
_refine_ls_matrix_type full
_refine_ls_number_parameters 138
_refine_ls_number_reflns 1918
_refine_ls_number_restraints 0
_refine_ls_restrained_S_all 1.087
_refine_ls_R_factor_all 0.0916
_refine_ls_R_factor_gt 0.0636
_refine_ls_shift/su_max 0.000
_refine_ls_shift/su_mean 0.000
_refine_ls_structure_factor_coef Fsqd
_refine_ls_weighting_details 'calc w=1/[\s^2^(Fo^2^)+(0.0577P)^2^] where P=(Fo^2^+2Fc^2^)/3'
_refine_ls_weighting_scheme calc
_refine_ls_wR_factor_gt 0.1273
_refine_ls_wR_factor_ref 0.1426
_reflns_number_gt 1385
_reflns_number_total 1918
_reflns_threshold_expression I>2\s(I)
_cod_data_source_file cu3118sup1.cif
_cod_data_source_block I
_cod_original_sg_symbol_H-M 'P 21/n'
_cod_database_code 2020927

loop_
_symmetry_equiv_pos_as_xyz
'x, y, z'
'-x+1/2, y+1/2, -z+1/2'
'-x, -y, -z'
'x+1/2, -y+1/2, z+1/2'

loop_
_atom_site_aniso_label
_atom_site_aniso_U_11
_atom_site_aniso_U_22
_atom_site_aniso_U_33
_atom_site_aniso_U_12
_atom_site_aniso_U_13
_atom_site_aniso_U_23
Na1 0.0294(6) 0.0191(7) 0.0413(8) 0.0015(5) 0.0042(5) 0.0018(6)
F4 0.0406(11) 0.0556(15) 0.0608(14) 0.0050(10) 0.0226(9) -0.0113(12)
O1W 0.0280(11) 0.0222(12) 0.0436(14) 0.0004(9) 0.0067(9) 0.0016(11)
O2W 0.0294(11) 0.0287(13) 0.0390(13) 0.0022(9) 0.0063(9) -0.0018(11)
O11 0.0354(12) 0.0245(13) 0.0371(13) 0.0102(9) 0.0094(9) 0.0056(10)
O13 0.0289(11) 0.0260(13) 0.0410(14) 0.0074(9) 0.0073(9) 0.0064(11)
O14 0.0314(11) 0.0205(12) 0.0395(13) 0.0050(9) 0.0063(9) -0.0022(10)
C1 0.0268(15) 0.0261(17) 0.0293(18) 0.0045(13) 0.0020(12) -0.0029(15)
C2 0.0324(17) 0.035(2) 0.037(2) 0.0101(14) 0.0043(13) 0.0030(16)
C3 0.0363(18) 0.038(2) 0.035(2) 0.0036(15) 0.0044(14) 0.0025(16)
C4 0.0300(18) 0.040(2) 0.038(2) 0.0004(15) 0.0082(14) -0.0113(17)
C5 0.0402(19) 0.035(2) 0.052(2) 0.0123(17) 0.0041(16) -0.0035(19)
C6 0.0388(18) 0.031(2) 0.039(2) 0.0081(15) 0.0015(14) 0.0063(16)
C12 0.0349(17) 0.0195(17) 0.0370(19) 0.0072(13) 0.0049(13) 0.0022(14)
C13 0.0227(15) 0.0236(18) 0.0321(18) 0.0019(13) -0.0028(12) 0.0000(14)

loop_
_atom_site_type_symbol
_atom_site_label
_atom_site_fract_x
_atom_site_fract_y
_atom_site_fract_z
_atom_site_U_iso_or_equiv
_atom_site_thermal_displace_type
_atom_site_calc_flag
_atom_site_refinement_flags
_atom_site_occupancy
Na Na1 0.5911(2) 0.5972(2) 0.55378(4) 0.0299(4) Uani d . 1.000
F F4 -0.2056(3) 0.5094(4) 0.73896(7) 0.0517(8) Uani d . 1.000
O O1W 0.7177(3) 0.6601(4) 0.48056(7) 0.0311(7) Uani d . 1.000
O O2W 0.2745(4) 0.8641(4) 0.53340(7) 0.0322(7) Uani d . 1.000
O O11 0.4988(4) 0.3523(4) 0.62005(7) 0.0321(7) Uani d . 1.000
O O13 0.8176(4) 0.2708(4) 0.55680(7) 0.0318(7) Uani d . 1.000
O O14 0.8542(4) -0.0913(4) 0.57744(7) 0.0303(7) Uani d . 1.000
C C1 0.3259(5) 0.3815(5) 0.65147(10) 0.0274(10) Uani d . 1.000
C C2 0.3028(6) 0.2441(6) 0.68762(11) 0.0347(11) Uani d . 1.000
C C3 0.1228(6) 0.2868(6) 0.71733(11) 0.0364(11) Uani d . 1.000
C C4 -0.0280(5) 0.4681(6) 0.70971(11) 0.0358(11) Uani d . 1.000
C C5 -0.0101(6) 0.6078(6) 0.67394(12) 0.0423(11) Uani d . 1.000
C C6 0.1697(6) 0.5643(6) 0.64466(11) 0.0363(11) Uani d . 1.000
C C12 0.6249(6) 0.1416(5) 0.62169(10) 0.0304(10) Uani d . 1.000
C C13 0.7776(5) 0.1081(6) 0.58167(10) 0.0263(10) Uani d . 1.000
H H2 0.41040 0.11960 0.69230 0.0420 Uiso c R 1.000
H H3 0.10500 0.19250 0.74230 0.0440 Uiso c R 1.000
H H5 -0.11890 0.73150 0.66940 0.0510 Uiso c R 1.000
H H6 0.18660 0.65960 0.61980 0.0440 Uiso c R 1.000
H H11W 0.69230 0.79650 0.47700 0.0470 Uiso d R 1.000
H H12W 0.86350 0.62110 0.46890 0.0470 Uiso d R 1.000
H H21W 0.15090 0.87260 0.54620 0.0480 Uiso d R 1.000
H H22W 0.23830 0.82210 0.50520 0.0480 Uiso d R 1.000
H H121 0.50470 0.01700 0.62320 0.0360 Uiso c R 1.000
H H122 0.73250 0.13550 0.64870 0.0360 Uiso c R 1.000

loop_
_atom_type_symbol
_atom_type_description
_atom_type_scat_dispersion_real
_atom_type_scat_dispersion_imag
_atom_type_scat_source
C C 0.0033 0.0016 'International Tables Vol C Tables 4.2.6.8 and 6.1.1.4'
H H 0.0000 0.0000 'International Tables Vol C Tables 4.2.6.8 and 6.1.1.4'
O O 0.0106 0.0060 'International Tables Vol C Tables 4.2.6.8 and 6.1.1.4'
F F 0.0171 0.0103 'International Tables Vol C Tables 4.2.6.8 and 6.1.1.4'
Na Na 0.0362 0.0249 'International Tables Vol C Tables 4.2.6.8 and 6.1.1.4'

loop_
_geom_angle_atom_site_label_1
_geom_angle_atom_site_label_2
_geom_angle_atom_site_label_3
_geom_angle_site_symmetry_1
_geom_angle_site_symmetry_3
_geom_angle
_geom_angle_publ_flag
O1W Na1 O2W . . 83.91(8) no
O1W Na1 O11 . . 154.17(9) no
O1W Na1 O13 . . 89.39(9) no
O1W Na1 O14 . 1_565 87.96(8) no
O1W Na1 O1W . 3_666 85.66(8) no
O2W Na1 O11 . . 114.21(8) no
O2W Na1 O13 . . 160.86(10) no
O2W Na1 O14 . 1_565 89.44(9) no
O1W Na1 O2W 3_666 . 79.81(8) no
O11 Na1 O13 . . 67.43(8) no
O11 Na1 O14 . 1_565 109.47(8) no
O1W Na1 O11 3_666 . 80.07(8) no
O13 Na1 O14 . 1_565 108.27(9) no
O1W Na1 O13 3_666 . 81.82(8) no
O1W Na1 O14 3_666 1_565 168.02(9) no
Na1 O1W Na1 . 3_666 94.34(8) no
Na1 O11 C1 . . 129.73(18) no
Na1 O11 C12 . . 114.32(17) no
C1 O11 C12 . . 115.5(2) no
Na1 O13 C13 . . 124.3(2) no
Na1 O14 C13 1_545 . 122.97(19) no
Na1 O1W H12W . . 128.00 no
H11W O1W H12W . . 110.00 no
Na1 O1W H11W 3_666 . 116.00 no
Na1 O1W H12W 3_666 . 106.00 no
Na1 O1W H11W . . 103.00 no
Na1 O2W H22W . . 101.00 no
H21W O2W H22W . . 109.00 no
Na1 O2W H21W . . 122.00 no
O11 C1 C2 . . 124.5(3) no
O11 C1 C6 . . 115.5(3) no
C2 C1 C6 . . 120.0(3) no
C1 C2 C3 . . 120.3(3) no
C2 C3 C4 . . 118.3(3) no
F4 C4 C3 . . 118.2(3) no
C3 C4 C5 . . 122.9(3) no
F4 C4 C5 . . 119.0(3) no
C4 C5 C6 . . 118.4(3) no
C1 C6 C5 . . 120.1(3) no
O11 C12 C13 . . 111.7(2) no
O13 C13 C12 . . 120.1(3) no
O14 C13 C12 . . 113.7(3) no
O13 C13 O14 . . 126.2(3) no
C1 C2 H2 . . 120.00 no
C3 C2 H2 . . 120.00 no
C2 C3 H3 . . 121.00 no
C4 C3 H3 . . 121.00 no
C4 C5 H5 . . 121.00 no
C6 C5 H5 . . 121.00 no
C1 C6 H6 . . 120.00 no
C5 C6 H6 . . 120.00 no
O11 C12 H121 . . 109.00 no
O11 C12 H122 . . 109.00 no
C13 C12 H121 . . 109.00 no
C13 C12 H122 . . 109.00 no
H121 C12 H122 . . 108.00 no

loop_
_geom_bond_atom_site_label_1
_geom_bond_atom_site_label_2
_geom_bond_site_symmetry_2
_geom_bond_distance
_geom_bond_publ_flag
Na1 O1W . 2.388(2) yes
Na1 O2W . 2.406(3) yes
Na1 O11 . 2.549(3) yes
Na1 O13 . 2.294(3) yes
Na1 O14 1_565 2.428(3) yes
Na1 O1W 3_666 2.472(2) yes
F4 C4 . 1.368(4) no
O11 C1 . 1.385(4) no
O11 C12 . 1.425(4) no
O13 C13 . 1.249(4) no
O14 C13 . 1.260(4) no
O1W H11W . 0.8200 no
O1W H12W . 0.9200 no
O2W H21W . 0.8000 no
O2W H22W . 0.9100 no
C1 C2 . 1.377(5) no
C1 C6 . 1.389(4) no
C2 C3 . 1.389(5) no
C3 C4 . 1.367(5) no
C4 C5 . 1.372(5) no
C5 C6 . 1.380(5) no
C12 C13 . 1.519(4) no
C2 H2 . 0.9500 no
C3 H3 . 0.9500 no
C5 H5 . 0.9500 no
C6 H6 . 0.9500 no
C12 H121 . 0.9900 no
C12 H122 . 0.9900 no

loop_
_geom_hbond_atom_site_label_D
_geom_hbond_atom_site_label_H
_geom_hbond_atom_site_label_A
_geom_hbond_site_symmetry_A
_geom_hbond_distance_DH
_geom_hbond_distance_HA
_geom_hbond_distance_DA
_geom_hbond_angle_DHA
_geom_hbond_publ_flag
O1W H11W O2W 3_676 0.82 2.04 2.846(3) 165 yes
O1W H12W O13 3_766 0.92 2.05 2.862(3) 147 yes
O2W H21W O14 1_465 0.80 1.93 2.727(3) 177 yes
O2W H22W O13 3_666 0.91 1.97 2.877(3) 176 yes
C3 H3 F4 2_446 0.95 2.53 3.154(4) 123 yes

loop_
_geom_torsion_atom_site_label_1
_geom_torsion_atom_site_label_2
_geom_torsion_atom_site_label_3
_geom_torsion_atom_site_label_4
_geom_torsion_site_symmetry_1
_geom_torsion_site_symmetry_3
_geom_torsion_site_symmetry_4
_geom_torsion
_geom_torsion_publ_flag
O2W Na1 O1W Na1 . . 3_666 -80.20(8) no
O11 Na1 O1W Na1 . . 3_666 56.4(2) no
O13 Na1 O1W Na1 . . 3_666 81.85(9) no
O14 Na1 O1W Na1 1_565 . 3_666 -169.85(8) no
O1W Na1 O1W Na1 3_666 . 3_666 0.02(12) no
O1W Na1 O11 C1 . . . -147.6(2) no
O1W Na1 O11 C12 . . . 24.2(3) no
O2W Na1 O11 C1 . . . -16.1(3) no
O2W Na1 O11 C12 . . . 155.62(18) no
O13 Na1 O11 C1 . . . -175.3(2) no
O13 Na1 O11 C12 . . . -3.59(18) no
O14 Na1 O11 C1 1_565 . . 82.4(2) no
O14 Na1 O11 C12 1_565 . . -105.91(19) no
O1W Na1 O11 C1 3_666 . . -90.1(2) no
O1W Na1 O11 C12 3_666 . . 81.61(19) no
O1W Na1 O13 C13 . . . -156.1(2) no
O11 Na1 O13 C13 . . . 12.2(2) no
O14 Na1 O13 C13 1_565 . . 116.2(2) no
O1W Na1 O13 C13 3_666 . . -70.4(2) no
O1W Na1 O14 C13 . 1_565 1_565 95.5(2) no
O2W Na1 O14 C13 . 1_565 1_565 11.6(2) no
O11 Na1 O14 C13 . 1_565 1_565 -104.0(2) no
O13 Na1 O14 C13 . 1_565 1_565 -175.8(2) no
O1W Na1 O1W Na1 . 3_666 3_666 0.00(7) no
O2W Na1 O1W Na1 . 3_666 3_666 84.58(8) no
O11 Na1 O1W Na1 . 3_666 3_666 -158.39(9) no
O13 Na1 O1W Na1 . 3_666 3_666 -90.01(9) no
Na1 O11 C1 C2 . . . -175.8(2) no
Na1 O11 C1 C6 . . . 4.1(4) no
C12 O11 C1 C2 . . . 12.6(4) no
C12 O11 C1 C6 . . . -167.6(3) no
Na1 O11 C12 C13 . . . -2.8(3) no
C1 O11 C12 C13 . . . 170.2(2) no
Na1 O13 C13 O14 . . . 161.6(2) no
Na1 O13 C13 C12 . . . -18.9(4) no
Na1 O14 C13 O13 1_545 . . -107.3(3) no
Na1 O14 C13 C12 1_545 . . 73.1(3) no
O11 C1 C2 C3 . . . -179.8(3) no
C6 C1 C2 C3 . . . 0.3(5) no
O11 C1 C6 C5 . . . 179.7(3) no
C2 C1 C6 C5 . . . -0.4(5) no
C1 C2 C3 C4 . . . -0.3(5) no
C2 C3 C4 F4 . . . 179.8(3) no
C2 C3 C4 C5 . . . 0.5(5) no
F4 C4 C5 C6 . . . -180.0(3) no
C3 C4 C5 C6 . . . -0.7(5) no
C4 C5 C6 C1 . . . 0.6(5) no
O11 C12 C13 O13 . . . 13.2(4) no
O11 C12 C13 O14 . . . -167.2(2) no

_cod_database_fobs_code 2020927
